data_4314337
loop_
_publ_author_name
'Paul D. Benny'
'Charles L. Barnes'
'Pamela M. Piekarski'
'John D. Lydon'
'Silvia S. Jurisson'

_publ_contact_author
; Dr. Silvia Jurisson
    Department of Chemistry
    University of Missouri - Columbia
    Columbia, Missouri 65211 USA
;
_publ_contact_author_email JurissonS@missouri.edu
_publ_contact_author_fax (573)882-2754
_publ_contact_author_phone (573)882-2107
_publ_section_title
;
 Synthesis and Characterization of Novel Rhenium(V) Tetradentate N2O2
 Schiff Base Monomer and Dimer Complexes
;
_journal_name_full 'Inorganic Chemistry'
_journal_page_first 6519
_journal_page_last 6527
_journal_paper_doi 10.1021/ic030240q
_journal_volume 42
_journal_year 2003
_chemical_formula_sum 'C14 H23 N2 O4 Re'
_chemical_formula_weight 469.54
_chemical_name_systematic
;
   ?
;
_space_group_IT_number 14
_symmetry_cell_setting monoclinic
_symmetry_space_group_name_Hall '-P 2ybc'
_symmetry_space_group_name_H-M 'P 1 21/c 1'
_atom_sites_solution_hydrogens geom
_atom_sites_solution_primary direct
_atom_sites_solution_secondary difmap
_cell_angle_alpha 90.00
_cell_angle_beta 92.197(2)
_cell_angle_gamma 90.00
_cell_formula_units_Z 4
_cell_length_a 6.7104(8)
_cell_length_b 27.844(3)
_cell_length_c 8.2292(9)
_cell_measurement_reflns_used 6754
_cell_measurement_temperature 173(2)
_cell_measurement_theta_max 26
_cell_measurement_theta_min 1
_cell_volume 1536.4(3)
_computing_cell_refinement 'SAINT (Bruker, 1998)'
_computing_data_collection 'SMART (Bruker, 1998)'
_computing_data_reduction 'SAINT (Bruker, 1998)'
_computing_molecular_graphics 'ORTEP (Johnson, 1976)'
_computing_publication_material 'CIFTAB (Sheldrick, 1997)'
_computing_structure_refinement 'SHELXL-97 (Sheldrick, 1997)'
_computing_structure_solution 'SHELXS-97 (Sheldrick, 1997)'
_diffrn_ambient_temperature 173(2)
_diffrn_measured_fraction_theta_full 0.988
_diffrn_measured_fraction_theta_max 0.988
_diffrn_measurement_device_type 'Bruker SMART CCD area detector'
_diffrn_measurement_method 'omega scans'
_diffrn_radiation_monochromator graphite
_diffrn_radiation_source 'fine-focus sealed tube'
_diffrn_radiation_type MoK\a
_diffrn_radiation_wavelength 0.71073
_diffrn_reflns_av_R_equivalents 0.0339
_diffrn_reflns_av_sigmaI/netI 0.0269
_diffrn_reflns_limit_h_max 8
_diffrn_reflns_limit_h_min -8
_diffrn_reflns_limit_k_max 28
_diffrn_reflns_limit_k_min -35
_diffrn_reflns_limit_l_max 10
_diffrn_reflns_limit_l_min -10
_diffrn_reflns_number 9315
_diffrn_reflns_theta_full 27.17
_diffrn_reflns_theta_max 27.17
_diffrn_reflns_theta_min 1.46
_diffrn_standards_decay_% 0.0
_exptl_absorpt_coefficient_mu 7.926
_exptl_absorpt_correction_T_max 0.30
_exptl_absorpt_correction_T_min 0.17
_exptl_absorpt_correction_type multi-scan
_exptl_absorpt_process_details
;
   Data were corrected for decay and absorption using the program SADABS
   based on the method of R.H. Blessing (Acta Cryst. A51, 33-38, 1995).
;
_exptl_crystal_colour blue-green
_exptl_crystal_density_diffrn 2.030
_exptl_crystal_density_method 'not measured'
_exptl_crystal_description plate
_exptl_crystal_F_000 912
_exptl_crystal_size_max 0.35
_exptl_crystal_size_mid 0.30
_exptl_crystal_size_min 0.20
_refine_diff_density_max 2.457
_refine_diff_density_min -1.466
_refine_diff_density_rms 0.164
_refine_ls_extinction_coef 0.0004(3)
_refine_ls_extinction_expression Fc^*^=kFc[1+0.001xFc^2^\l^3^/sin(2\q)]^-1/4^
_refine_ls_extinction_method SHELXL
_refine_ls_goodness_of_fit_ref 0.964
_refine_ls_hydrogen_treatment noref
_refine_ls_matrix_type full
_refine_ls_number_parameters 196
_refine_ls_number_reflns 3392
_refine_ls_number_restraints 0
_refine_ls_restrained_S_all 0.964
_refine_ls_R_factor_all 0.0393
_refine_ls_R_factor_gt 0.0338
_refine_ls_shift/su_max 0.079
_refine_ls_shift/su_mean 0.007
_refine_ls_structure_factor_coef Fsqd
_refine_ls_weighting_details 'calc w=1/[\s^2^(Fo^2^)+(0.1000P)^2^+0.0000P] where P=(Fo^2^+2Fc^2^)/3'
_refine_ls_weighting_scheme calc
_refine_ls_wR_factor_gt 0.1108
_refine_ls_wR_factor_ref 0.1156
_reflns_number_gt 3074
_reflns_number_total 3392
_reflns_threshold_expression >2sigma(I)
_cod_data_source_file ic030240q_5.cif
_cod_data_source_block (4)
_cod_depositor_comments
;
The following automatic conversions were performed:

'_exptl_absorpt_correction_type' value 'multiscan' changed to
'multi-scan' according to the built-in table from CIF Core dictionary
named 'cif_core.dic' version 2.4.1 from 2010-06-29.

Automatic conversion script
Id: cif_fix_values 1646 2011-03-28 12:23:43Z adriana 
;
_cod_database_code 4314337

loop_
_symmetry_equiv_pos_as_xyz
'x, y, z'
'-x, y+1/2, -z+1/2'
'-x, -y, -z'
'x, -y-1/2, z-1/2'

loop_
_atom_site_label
_atom_site_type_symbol
_atom_site_fract_x
_atom_site_fract_y
_atom_site_fract_z
_atom_site_U_iso_or_equiv
_atom_site_adp_type
_atom_site_occupancy
_atom_site_symmetry_multiplicity
_atom_site_calc_flag
_atom_site_refinement_flags
_atom_site_disorder_assembly
_atom_site_disorder_group
Re1 Re 0.42521(3) 0.620498(8) 0.52074(3) 0.01711(13) Uani 1 1 d . . .
O2 O 0.2624(7) 0.61873(15) 0.7252(6) 0.0232(10) Uani 1 1 d . . .
N2 N 0.6211(8) 0.56605(19) 0.6142(6) 0.0219(10) Uani 1 1 d . . .
O4 O 0.6041(6) 0.66272(16) 0.6372(5) 0.0225(9) Uani 1 1 d . . .
O1 O 0.2501(6) 0.67863(17) 0.4736(5) 0.0231(9) Uani 1 1 d . . .
O3 O 0.2949(7) 0.57898(18) 0.4074(5) 0.0254(9) Uani 1 1 d . . .
N1 N 0.6013(7) 0.6372(2) 0.3196(6) 0.0210(10) Uani 1 1 d . . .
C13 C 0.1947(10) 0.6105(3) 1.0019(7) 0.0247(12) Uani 1 1 d . . .
H13A H 0.2364 0.6415 1.0478 0.037 Uiso 1 1 calc R . .
H13B H 0.2101 0.5856 1.0856 0.037 Uiso 1 1 calc R . .
H13C H 0.0547 0.6123 0.9641 0.037 Uiso 1 1 calc R . .
C2 C 0.4513(9) 0.7153(2) 0.2742(7) 0.0257(13) Uani 1 1 d . . .
H2 H 0.4682 0.7445 0.2167 0.031 Uiso 1 1 calc R . .
C9 C 0.3220(9) 0.5983(2) 0.8615(7) 0.0208(12) Uani 1 1 d . . .
C12 C 0.7879(10) 0.5210(3) 0.8341(8) 0.0311(14) Uani 1 1 d . . .
H12A H 0.7731 0.4893 0.7833 0.047 Uiso 1 1 calc R . .
H12B H 0.7773 0.5178 0.9521 0.047 Uiso 1 1 calc R . .
H12C H 0.9186 0.5344 0.8101 0.047 Uiso 1 1 calc R . .
C7 C 0.6261(9) 0.5538(2) 0.7680(8) 0.0241(12) Uani 1 1 d . . .
C8 C 0.4863(9) 0.5699(2) 0.8844(7) 0.0245(12) Uani 1 1 d . . .
H8 H 0.5122 0.5592 0.9928 0.029 Uiso 1 1 calc R . .
C3 C 0.5899(9) 0.6781(3) 0.2429(7) 0.0248(12) Uani 1 1 d . . .
C4 C 0.7610(10) 0.6035(3) 0.2707(8) 0.0296(13) Uani 1 1 d . . .
H4A H 0.8913 0.6154 0.3143 0.036 Uiso 1 1 calc R . .
H4B H 0.7654 0.6032 0.1506 0.036 Uiso 1 1 calc R . .
C5 C 0.7301(10) 0.5523(2) 0.3307(8) 0.0298(14) Uani 1 1 d . . .
H5A H 0.5904 0.5429 0.3040 0.036 Uiso 1 1 calc R . .
H5B H 0.8174 0.5306 0.2698 0.036 Uiso 1 1 calc R . .
C6 C 0.7712(10) 0.5442(3) 0.5096(8) 0.0296(14) Uani 1 1 d . . .
H6A H 0.7763 0.5092 0.5306 0.035 Uiso 1 1 calc R . .
H6B H 0.9040 0.5577 0.5402 0.035 Uiso 1 1 calc R . .
C1 C 0.2960(9) 0.7139(2) 0.3776(7) 0.0214(11) Uani 1 1 d . . .
C10 C 0.1578(10) 0.7562(3) 0.3855(9) 0.0328(14) Uani 1 1 d . . .
H10A H 0.0234 0.7465 0.3479 0.049 Uiso 1 1 calc R . .
H10B H 0.2055 0.7819 0.3158 0.049 Uiso 1 1 calc R . .
H10C H 0.1544 0.7676 0.4979 0.049 Uiso 1 1 calc R . .
C11 C 0.7317(12) 0.6902(3) 0.1069(9) 0.0381(17) Uani 1 1 d . . .
H11A H 0.8700 0.6868 0.1479 0.057 Uiso 1 1 calc R . .
H11B H 0.7085 0.7233 0.0705 0.057 Uiso 1 1 calc R . .
H11C H 0.7071 0.6681 0.0154 0.057 Uiso 1 1 calc R . .
C14 C 0.8093(10) 0.6710(3) 0.6549(9) 0.0353(15) Uani 1 1 d . . .
H14A H 0.8737 0.6434 0.7089 0.053 Uiso 1 1 calc R . .
H14B H 0.8333 0.6999 0.7207 0.053 Uiso 1 1 calc R . .
H14C H 0.8647 0.6755 0.5475 0.053 Uiso 1 1 calc R . .

loop_
_atom_site_aniso_label
_atom_site_aniso_U_11
_atom_site_aniso_U_22
_atom_site_aniso_U_33
_atom_site_aniso_U_23
_atom_site_aniso_U_13
_atom_site_aniso_U_12
Re1 0.01452(17) 0.01813(18) 0.01885(17) 0.00049(7) 0.00278(10) 0.00096(7)
O2 0.014(2) 0.028(3) 0.027(2) 0.0037(16) 0.0047(18) 0.0046(14)
N2 0.024(2) 0.014(2) 0.027(2) 0.000(2) 0.0030(19) 0.0037(19)
O4 0.0176(19) 0.021(2) 0.029(2) -0.0002(18) 0.0028(16) 0.0014(16)
O1 0.019(2) 0.022(2) 0.028(2) 0.0036(17) 0.0041(16) 0.0059(16)
O3 0.025(2) 0.026(2) 0.025(2) 0.0012(18) 0.0005(17) -0.0027(18)
N1 0.016(2) 0.026(3) 0.021(2) -0.007(2) 0.0016(18) 0.004(2)
C13 0.028(3) 0.023(3) 0.022(3) -0.001(2) 0.004(2) -0.001(2)
C2 0.029(3) 0.024(3) 0.025(3) 0.004(2) 0.005(2) 0.000(2)
C9 0.023(3) 0.022(3) 0.017(2) 0.001(2) 0.000(2) -0.005(2)
C12 0.032(3) 0.026(3) 0.035(3) 0.002(3) -0.003(3) 0.009(3)
C7 0.022(3) 0.021(3) 0.029(3) 0.000(2) -0.006(2) 0.006(2)
C8 0.026(3) 0.031(3) 0.017(2) 0.001(2) -0.001(2) 0.003(2)
C3 0.022(3) 0.034(4) 0.019(3) 0.000(2) 0.005(2) -0.004(2)
C4 0.026(3) 0.030(4) 0.033(3) 0.002(3) 0.009(2) 0.008(3)
C5 0.032(3) 0.025(4) 0.032(3) -0.006(3) 0.011(3) 0.008(3)
C6 0.028(3) 0.027(4) 0.034(3) 0.003(3) 0.010(3) 0.017(3)
C1 0.022(3) 0.018(3) 0.024(3) 0.003(2) -0.003(2) 0.003(2)
C10 0.034(3) 0.029(4) 0.036(3) 0.002(3) 0.002(3) 0.011(3)
C11 0.048(4) 0.033(4) 0.035(4) 0.009(3) 0.020(3) 0.004(3)
C14 0.021(3) 0.043(4) 0.042(4) -0.004(3) -0.003(3) -0.005(3)

loop_
_atom_type_symbol
_atom_type_description
_atom_type_scat_dispersion_real
_atom_type_scat_dispersion_imag
_atom_type_scat_source
C C 0.0033 0.0016 'International Tables Vol C Tables 4.2.6.8 and 6.1.1.4'
H H 0.0000 0.0000 'International Tables Vol C Tables 4.2.6.8 and 6.1.1.4'
N N 0.0061 0.0033 'International Tables Vol C Tables 4.2.6.8 and 6.1.1.4'
O O 0.0106 0.0060 'International Tables Vol C Tables 4.2.6.8 and 6.1.1.4'
Re Re -1.0185 7.2310 'International Tables Vol C Tables 4.2.6.8 and 6.1.1.4'

loop_
_geom_angle_atom_site_label_1
_geom_angle_atom_site_label_2
_geom_angle_atom_site_label_3
_geom_angle
_geom_angle_site_symmetry_1
_geom_angle_site_symmetry_3
_geom_angle_publ_flag
O3 Re1 O4 172.0(2) . . ?
O3 Re1 O1 98.9(2) . . ?
O4 Re1 O1 87.31(18) . . ?
O3 Re1 O2 98.9(2) . . ?
O4 Re1 O2 86.97(19) . . ?
O1 Re1 O2 81.52(17) . . ?
O3 Re1 N1 90.7(2) . . ?
O4 Re1 N1 84.15(19) . . ?
O1 Re1 N1 90.65(19) . . ?
O2 Re1 N1 168.43(19) . . ?
O3 Re1 N2 90.7(2) . . ?
O4 Re1 N2 83.7(2) . . ?
O1 Re1 N2 168.92(19) . . ?
O2 Re1 N2 91.57(19) . . ?
N1 Re1 N2 94.8(2) . . ?
C9 O2 Re1 124.2(4) . . ?
C7 N2 C6 117.6(5) . . ?
C7 N2 Re1 121.8(4) . . ?
C6 N2 Re1 120.4(4) . . ?
C14 O4 Re1 138.6(4) . . ?
C1 O1 Re1 124.6(4) . . ?
C3 N1 C4 116.7(5) . . ?
C3 N1 Re1 123.1(4) . . ?
C4 N1 Re1 120.0(4) . . ?
C1 C2 C3 127.5(6) . . ?
O2 C9 C8 126.2(5) . . ?
O2 C9 C13 113.4(5) . . ?
C8 C9 C13 120.3(5) . . ?
N2 C7 C8 124.7(5) . . ?
N2 C7 C12 119.9(6) . . ?
C8 C7 C12 115.3(5) . . ?
C9 C8 C7 129.3(5) . . ?
N1 C3 C2 125.1(5) . . ?
N1 C3 C11 121.2(6) . . ?
C2 C3 C11 113.7(6) . . ?
N1 C4 C5 113.1(5) . . ?
C6 C5 C4 115.8(6) . . ?
N2 C6 C5 113.8(5) . . ?
O1 C1 C2 126.9(6) . . ?
O1 C1 C10 113.8(5) . . ?
C2 C1 C10 119.3(6) . . ?

loop_
_geom_bond_atom_site_label_1
_geom_bond_atom_site_label_2
_geom_bond_distance
_geom_bond_site_symmetry_2
_geom_bond_publ_flag
Re1 O3 1.705(5) . ?
Re1 O4 1.911(5) . ?
Re1 O1 2.029(4) . ?
Re1 O2 2.042(5) . ?
Re1 N1 2.122(5) . ?
Re1 N2 2.131(5) . ?
O2 C9 1.306(7) . ?
N2 C7 1.309(8) . ?
N2 C6 1.481(7) . ?
O4 C14 1.398(7) . ?
O1 C1 1.304(7) . ?
N1 C3 1.302(9) . ?
N1 C4 1.492(8) . ?
C13 C9 1.502(8) . ?
C2 C1 1.371(8) . ?
C2 C3 1.422(9) . ?
C9 C8 1.364(9) . ?
C12 C7 1.506(8) . ?
C7 C8 1.437(8) . ?
C3 C11 1.533(9) . ?
C4 C5 1.526(10) . ?
C5 C6 1.504(9) . ?
C1 C10 1.502(8) . ?

loop_
_geom_torsion_atom_site_label_1
_geom_torsion_atom_site_label_2
_geom_torsion_atom_site_label_3
_geom_torsion_atom_site_label_4
_geom_torsion
_geom_torsion_site_symmetry_1
_geom_torsion_site_symmetry_2
_geom_torsion_site_symmetry_3
_geom_torsion_site_symmetry_4
_geom_torsion_publ_flag
O3 Re1 O2 C9 105.7(5) . . . . ?
O4 Re1 O2 C9 -68.8(5) . . . . ?
O1 Re1 O2 C9 -156.6(5) . . . . ?
N1 Re1 O2 C9 -108.7(9) . . . . ?
N2 Re1 O2 C9 14.7(5) . . . . ?
O3 Re1 N2 C7 -113.6(5) . . . . ?
O4 Re1 N2 C7 72.1(5) . . . . ?
O1 Re1 N2 C7 36.5(12) . . . . ?
O2 Re1 N2 C7 -14.6(5) . . . . ?
N1 Re1 N2 C7 155.7(5) . . . . ?
O3 Re1 N2 C6 72.7(5) . . . . ?
O4 Re1 N2 C6 -101.6(5) . . . . ?
O1 Re1 N2 C6 -137.2(9) . . . . ?
O2 Re1 N2 C6 171.7(5) . . . . ?
N1 Re1 N2 C6 -18.0(5) . . . . ?
O3 Re1 O4 C14 3.9(18) . . . . ?
O1 Re1 O4 C14 -137.2(7) . . . . ?
O2 Re1 O4 C14 141.1(7) . . . . ?
N1 Re1 O4 C14 -46.3(7) . . . . ?
N2 Re1 O4 C14 49.2(7) . . . . ?
O3 Re1 O1 C1 -105.6(5) . . . . ?
O4 Re1 O1 C1 69.3(5) . . . . ?
O2 Re1 O1 C1 156.6(5) . . . . ?
N1 Re1 O1 C1 -14.8(5) . . . . ?
N2 Re1 O1 C1 104.8(10) . . . . ?
O3 Re1 N1 C3 111.1(5) . . . . ?
O4 Re1 N1 C3 -75.1(5) . . . . ?
O1 Re1 N1 C3 12.2(5) . . . . ?
O2 Re1 N1 C3 -35.0(11) . . . . ?
N2 Re1 N1 C3 -158.2(5) . . . . ?
O3 Re1 N1 C4 -75.2(5) . . . . ?
O4 Re1 N1 C4 98.7(5) . . . . ?
O1 Re1 N1 C4 -174.1(5) . . . . ?
O2 Re1 N1 C4 138.7(8) . . . . ?
N2 Re1 N1 C4 15.5(5) . . . . ?
Re1 O2 C9 C8 -9.0(9) . . . . ?
Re1 O2 C9 C13 168.3(4) . . . . ?
C6 N2 C7 C8 -177.0(6) . . . . ?
Re1 N2 C7 C8 9.1(9) . . . . ?
C6 N2 C7 C12 3.4(9) . . . . ?
Re1 N2 C7 C12 -170.4(5) . . . . ?
O2 C9 C8 C7 -3.2(11) . . . . ?
C13 C9 C8 C7 179.6(6) . . . . ?
N2 C7 C8 C9 2.7(11) . . . . ?
C12 C7 C8 C9 -177.7(7) . . . . ?
C4 N1 C3 C2 -178.6(6) . . . . ?
Re1 N1 C3 C2 -4.7(9) . . . . ?
C4 N1 C3 C11 1.2(9) . . . . ?
Re1 N1 C3 C11 175.1(5) . . . . ?
C1 C2 C3 N1 -6.1(11) . . . . ?
C1 C2 C3 C11 174.1(7) . . . . ?
C3 N1 C4 C5 -164.3(6) . . . . ?
Re1 N1 C4 C5 21.6(7) . . . . ?
N1 C4 C5 C6 -73.6(7) . . . . ?
C7 N2 C6 C5 168.5(6) . . . . ?
Re1 N2 C6 C5 -17.6(8) . . . . ?
C4 C5 C6 N2 71.1(8) . . . . ?
Re1 O1 C1 C2 10.3(9) . . . . ?
Re1 O1 C1 C10 -170.2(4) . . . . ?
C3 C2 C1 O1 3.3(11) . . . . ?
C3 C2 C1 C10 -176.1(6) . . . . ?
